data_2203634
loop_
_publ_author_name
'Newton, Christoper R.'
'Horne, Graeme'
'Fleet, George W.J.'
'Nash, Robert J.'
'Cooper, Richard I.'

_publ_section_title
;Methyl
 3,6-anhydro-4-azido-5,7-<i>O</i>-(<i>S</i>)-benzylidene-2,4-dideoxy-<small>D</small>-<i>talo</i>-heptonate
;
_journal_issue 5
_journal_name_full 'Acta Crystallographica Section E'
_journal_page_first o839
_journal_page_last o840
_journal_paper_doi 10.1107/S1600536804008165
_journal_volume 60
_journal_year 2004
_chemical_formula_iupac 'C15 H17 N3 O5'
_chemical_formula_moiety 'C15 H17 N3 O5'
_chemical_formula_sum 'C15 H17 N3 O5'
_chemical_formula_weight 319.32
_chemical_name_systematic
;
Methyl
3,6-anhydro-4-azido-5,7-O-(S)-benzylidene-2,4-dideoxy-D-talo-heptonate
;
_space_group_IT_number 4
_symmetry_cell_setting monoclinic
_symmetry_space_group_name_Hall 'P 2yb'
_symmetry_space_group_name_H-M 'P 1 21 1'
_atom_sites_solution_hydrogens geom
_atom_sites_solution_primary direct
_cell_angle_alpha 90
_cell_angle_beta 108.0414(15)
_cell_angle_gamma 90
_cell_formula_units_Z 2
_cell_length_a 8.2135(3)
_cell_length_b 9.2262(3)
_cell_length_c 10.9944(3)
_cell_measurement_reflns_used 1851
_cell_measurement_temperature 293
_cell_measurement_theta_max 27
_cell_measurement_theta_min 5
_cell_volume 792.19(4)
_computing_cell_refinement
;
DENZO/SCALEPACK
;
_computing_data_collection
;
COLLECT (Nonius, 1997)
;
_computing_data_reduction
;
DENZO/SCALEPACK (Otwinowski & Minor, 1996)
;
_computing_molecular_graphics
;
 CAMERON (Watkin et al 1996)
;
_computing_publication_material
;
 CRYSTALS (Betteridge et al 2003)
;
_computing_structure_refinement
;
CRYSTALS (Betteridge et al.,  2003)
;
_computing_structure_solution
;
SIR92 (Altomare et al., 1994)
;
_diffrn_ambient_temperature 293
_diffrn_measured_fraction_theta_full 0.991
_diffrn_measured_fraction_theta_max 0.990
_diffrn_measurement_device_type
;
Nonius KappaCCD
;
_diffrn_measurement_method \w
_diffrn_radiation_monochromator graphite
_diffrn_radiation_type 'Mo K\a'
_diffrn_radiation_wavelength 0.71073
_diffrn_reflns_av_R_equivalents 0.01
_diffrn_reflns_limit_h_max 10
_diffrn_reflns_limit_h_min -10
_diffrn_reflns_limit_k_max 11
_diffrn_reflns_limit_k_min -11
_diffrn_reflns_limit_l_max 14
_diffrn_reflns_limit_l_min -14
_diffrn_reflns_number 3420
_diffrn_reflns_theta_full 26.914
_diffrn_reflns_theta_max 27.463
_diffrn_reflns_theta_min 5.133
_diffrn_standards_number 0
_exptl_absorpt_coefficient_mu 0.102
_exptl_absorpt_correction_T_max 0.99
_exptl_absorpt_correction_T_min 0.96
_exptl_absorpt_correction_type multi-scan
_exptl_absorpt_process_details
;
(DENZO/SCALEPACK; Otwinowski & Minor, 1996)
;
_exptl_crystal_colour colourless
_exptl_crystal_density_diffrn 1.339
_exptl_crystal_description plate
_exptl_crystal_F_000 336
_exptl_crystal_size_max 0.40
_exptl_crystal_size_mid 0.40
_exptl_crystal_size_min 0.10
_refine_diff_density_max 0.17
_refine_diff_density_min -0.15
_refine_ls_extinction_coef 43E1(6)
_refine_ls_extinction_method 'Larson 1970 Crystallographic Computing eq 22'
_refine_ls_goodness_of_fit_ref 0.8876
_refine_ls_hydrogen_treatment constr
_refine_ls_matrix_type full
_refine_ls_number_parameters 209
_refine_ls_number_reflns 1906
_refine_ls_number_restraints 1
_refine_ls_R_factor_all 0.0495
_refine_ls_R_factor_gt 0.0353
_refine_ls_shift/su_max 0.002375
_refine_ls_structure_factor_coef Fsqd
_refine_ls_weighting_details
;w = 1/[\s^2^(F*)+(0.0434p)^2^+0.113p] where p = 0.333max(Fo^2^,0) +
 0.667Fc^2^
;
_refine_ls_weighting_scheme calc
_refine_ls_wR_factor_all 0.0919
_refine_ls_wR_factor_gt 0.0848
_refine_ls_wR_factor_ref 0.0919
_reflns_number_gt 1464
_reflns_number_total 1906
_reflns_threshold_expression I>2.00u(I)
_cod_data_source_file na6311.cif
_cod_data_source_block 3
_cod_depositor_comments
;
The following automatic conversions were performed:
'_symmetry_cell_setting' value 'Monoclinic' changed to 'monoclinic'
according to '/home/saulius/struct/CIF-dictionaries/cif_core.dic'
dictionary named 'cif_core.dic' version 2.4.1 from 2010-06-29.

Automatic conversion script
Id: cif_fix_enum 1527 2010-12-29 10:47:43Z saulius 

The following automatic conversions were performed:

'_symmetry_cell_setting' value 'Monoclinic' changed to 'monoclinic'
according to /home/saulius/struct/CIF-dictionaries/cif_core.dic
dictionary named 'cif_core.dic' version 2.4.1 from 2010-06-29.

Automatic conversion script
Id: cif_fix_values 1715 2011-07-08 13:25:40Z adriana 
;
_cod_original_sg_symbol_H-M 'P 21'
_cod_database_code 2203634
_cod_database_fobs_code 2203634

loop_
_symmetry_equiv_pos_as_xyz
x,y,z
-x,y+1/2,-z

loop_
_atom_site_label
_atom_site_fract_x
_atom_site_fract_y
_atom_site_fract_z
_atom_site_U_iso_or_equiv
_atom_site_adp_type
_atom_site_occupancy
_atom_site_type_symbol
C1 0.6257(3) 0.3880(2) 0.6894(2) 0.0578 Uani 1.0000 C
C2 0.7296(3) 0.3406(3) 0.8225(2) 0.0602 Uani 1.0000 C
C3 0.6887(3) 0.1780(3) 0.8208(2) 0.0544 Uani 1.0000 C
O4 0.5199(2) 0.1644(2) 0.73553(18) 0.0720 Uani 1.0000 O
C5 0.4647(3) 0.2976(3) 0.6661(3) 0.0652 Uani 1.0000 C
C6 0.3786(3) 0.2660(3) 0.5281(3) 0.0711 Uani 1.0000 C
O7 0.4980(2) 0.22373(19) 0.46346(16) 0.0629 Uani 1.0000 O
C8 0.6232(3) 0.3318(3) 0.4764(2) 0.0539 Uani 1.0000 C
O9 0.72305(18) 0.34582(17) 0.60683(13) 0.0523 Uani 1.0000 O
C10 0.7445(3) 0.2885(3) 0.4051(2) 0.0552 Uani 1.0000 C
C11 0.8300(3) 0.1560(3) 0.4336(3) 0.0705 Uani 1.0000 C
C12 0.9423(4) 0.1152(4) 0.3696(3) 0.0915 Uani 1.0000 C
C13 0.9725(4) 0.2047(5) 0.2805(3) 0.0993 Uani 1.0000 C
C14 0.8901(5) 0.3346(5) 0.2521(3) 0.0952 Uani 1.0000 C
C15 0.7747(4) 0.3775(3) 0.3149(2) 0.0712 Uani 1.0000 C
C16 0.6979(4) 0.1208(3) 0.9527(2) 0.0706 Uani 1.0000 C
C17 0.6358(4) -0.0321(3) 0.9541(2) 0.0622 Uani 1.0000 C
O18 0.7011(3) -0.1205(2) 0.8869(2) 0.0799 Uani 1.0000 O
C19 0.6553(5) -0.2725(3) 0.8879(3) 0.0857 Uani 1.0000 C
O20 0.5424(4) -0.0707(3) 1.0110(3) 0.1000 Uani 1.0000 O
N21 0.9120(3) 0.3774(3) 0.8639(2) 0.0763 Uani 1.0000 N
N22 1.0011(3) 0.3082(3) 0.8126(2) 0.0764 Uani 1.0000 N
N23 1.0993(3) 0.2529(4) 0.7754(3) 0.1079 Uani 1.0000 N
H11 0.5991 0.4937 0.6762 0.0727 Uiso 1.0000 H
H21 0.6969 0.3953 0.8900 0.0752 Uiso 1.0000 H
H31 0.7743 0.1200 0.7934 0.0668 Uiso 1.0000 H
H51 0.3777 0.3516 0.6951 0.0802 Uiso 1.0000 H
H61 0.3168 0.3551 0.4860 0.0829 Uiso 1.0000 H
H62 0.2943 0.1858 0.5210 0.0829 Uiso 1.0000 H
H81 0.5631 0.4245 0.4424 0.0635 Uiso 1.0000 H
H111 0.8095 0.0910 0.5004 0.0817 Uiso 1.0000 H
H121 1.0024 0.0196 0.3886 0.1060 Uiso 1.0000 H
H131 1.0558 0.1749 0.2353 0.1192 Uiso 1.0000 H
H141 0.9128 0.3993 0.1860 0.1164 Uiso 1.0000 H
H151 0.7143 0.4728 0.2942 0.0857 Uiso 1.0000 H
H161 0.8202 0.1251 1.0083 0.0886 Uiso 1.0000 H
H162 0.6269 0.1852 0.9892 0.0886 Uiso 1.0000 H
H191 0.7111 -0.3293 0.8344 0.1061 Uiso 1.0000 H
H192 0.6948 -0.3097 0.9778 0.1061 Uiso 1.0000 H
H193 0.5280 -0.2831 0.8524 0.1061 Uiso 1.0000 H

loop_
_atom_site_aniso_label
_atom_site_aniso_U_11
_atom_site_aniso_U_22
_atom_site_aniso_U_33
_atom_site_aniso_U_12
_atom_site_aniso_U_13
_atom_site_aniso_U_23
C1 0.0694(14) 0.0348(11) 0.0799(14) -0.0026(11) 0.0387(12) -0.0072(11)
C2 0.0787(16) 0.0408(12) 0.0713(13) -0.0136(12) 0.0380(12) -0.0090(11)
C3 0.0600(13) 0.0399(11) 0.0697(13) -0.0068(11) 0.0294(11) -0.0063(10)
O4 0.0648(10) 0.0493(9) 0.1030(13) -0.0126(9) 0.0276(9) 0.0109(10)
C5 0.0563(13) 0.0499(13) 0.0971(17) 0.0039(11) 0.0349(13) 0.0052(13)
C6 0.0451(12) 0.0570(15) 0.108(2) 0.0039(12) 0.0188(13) 0.0069(15)
O7 0.0491(8) 0.0478(9) 0.0862(11) -0.0051(8) 0.0125(8) -0.0093(8)
C8 0.0542(12) 0.0384(11) 0.0683(12) 0.0007(11) 0.0178(10) -0.0024(10)
O9 0.0536(8) 0.0445(9) 0.0629(8) -0.0091(7) 0.0238(7) -0.0084(7)
C10 0.0547(12) 0.0485(13) 0.0588(11) -0.0002(11) 0.0124(10) -0.0119(11)
C11 0.0645(15) 0.0583(15) 0.0834(16) 0.0093(13) 0.0151(13) -0.0107(14)
C12 0.0766(18) 0.090(2) 0.101(2) 0.0251(18) 0.0171(17) -0.0306(19)
C13 0.076(2) 0.134(4) 0.091(2) 0.012(2) 0.0308(17) -0.039(2)
C14 0.094(2) 0.126(3) 0.0740(16) 0.000(2) 0.0378(16) -0.013(2)
C15 0.0795(17) 0.0705(18) 0.0670(13) 0.0040(15) 0.0277(13) -0.0079(14)
C16 0.107(2) 0.0459(14) 0.0704(14) -0.0090(14) 0.0446(15) -0.0049(12)
C17 0.0870(17) 0.0486(13) 0.0581(13) -0.0026(13) 0.0327(13) 0.0009(11)
O18 0.1059(15) 0.0488(11) 0.1039(14) -0.0088(10) 0.0601(12) -0.0129(10)
C19 0.113(3) 0.0477(15) 0.106(2) -0.0046(17) 0.047(2) -0.0117(14)
O20 0.162(2) 0.0595(12) 0.1151(15) -0.0126(14) 0.0962(17) 0.0001(11)
N21 0.0880(16) 0.0674(15) 0.0744(13) -0.0312(13) 0.0263(12) -0.0161(12)
N22 0.0641(14) 0.0817(18) 0.0783(14) -0.0264(14) 0.0147(11) 0.0003(14)
N23 0.0623(15) 0.133(3) 0.130(2) -0.0115(19) 0.0331(17) -0.001(2)

loop_
_atom_type_symbol
_atom_type_scat_dispersion_real
_atom_type_scat_dispersion_imag
_atom_type_scat_source
'C   ' 0.0033 0.0016 International_Tables_Vol_IV_Table_2.2B
'H   ' 0.0000 0.0000 International_Tables_Vol_IV_Table_2.2B
'O   ' 0.0106 0.0060 International_Tables_Vol_IV_Table_2.2B
'N   ' 0.0061 0.0033 International_Tables_Vol_IV_Table_2.2B

loop_
_geom_angle_atom_site_label_1
_geom_angle_atom_site_label_2
_geom_angle_atom_site_label_3
_geom_angle
_geom_angle_publ_flag
H11 C1 O9 108.170 no
H11 C1 C5 111.834 no
O9 C1 C5 111.79(19) yes
H11 C1 C2 117.051 no
O9 C1 C2 105.98(19) yes
C5 C1 C2 101.85(19) yes
H21 C2 N21 97.832 no
H21 C2 C3 113.240 no
N21 C2 C3 115.4(2) yes
H21 C2 C1 111.780 no
N21 C2 C1 116.74(19) yes
C3 C2 C1 102.4(2) yes
H31 C3 C16 105.628 no
H31 C3 O4 112.780 no
C16 C3 O4 110.4(2) yes
H31 C3 C2 110.792 no
C16 C3 C2 112.3(2) yes
O4 C3 C2 105.1(2) yes
C5 O4 C3 110.88(18) yes
H51 C5 C6 105.154 no
H51 C5 O4 113.166 no
C6 C5 O4 110.1(2) yes
H51 C5 C1 110.120 no
C6 C5 C1 113.1(2) yes
O4 C5 C1 105.3(2) yes
H62 C6 H61 109.403 no
H62 C6 O7 108.873 no
H61 C6 O7 108.792 no
H62 C6 C5 108.829 no
H61 C6 C5 108.793 no
O7 C6 C5 112.12(19) yes
C8 O7 C6 110.38(18) yes
H81 C8 C10 111.363 no
H81 C8 O9 111.259 no
C10 C8 O9 106.41(17) yes
H81 C8 O7 107.889 no
C10 C8 O7 109.96(19) yes
O9 C8 O7 109.96(18) yes
C8 O9 C1 113.72(16) yes
C15 C10 C11 119.8(2) yes
C15 C10 C8 121.2(2) yes
C11 C10 C8 119.0(2) yes
H111 C11 C12 120.184 no
H111 C11 C10 120.109 no
C12 C11 C10 119.7(3) yes
H121 C12 C13 119.784 no
H121 C12 C11 120.033 no
C13 C12 C11 120.2(3) yes
H131 C13 C14 119.623 no
H131 C13 C12 119.722 no
C14 C13 C12 120.7(3) yes
H141 C14 C15 119.950 no
H141 C14 C13 119.942 no
C15 C14 C13 120.1(4) yes
H151 C15 C10 120.260 no
H151 C15 C14 120.169 no
C10 C15 C14 119.6(3) yes
H162 C16 H161 109.357 no
H162 C16 C17 108.240 no
H161 C16 C17 108.084 no
H162 C16 C3 108.243 no
H161 C16 C3 108.149 no
C17 C16 C3 114.7(2) yes
O20 C17 O18 123.5(3) yes
O20 C17 C16 124.4(3) yes
O18 C17 C16 112.1(2) yes
C19 O18 C17 116.2(2) yes
H193 C19 H192 109.351 no
H193 C19 H191 109.535 no
H192 C19 H191 109.543 no
H193 C19 O18 109.420 no
H192 C19 O18 109.412 no
H191 C19 O18 109.566 no
N22 N21 C2 115.7(2) yes
N23 N22 N21 171.7(3) yes

loop_
_geom_bond_atom_site_label_1
_geom_bond_atom_site_label_2
_geom_bond_distance
_geom_bond_publ_flag
C1 H11 1.000 no
C1 O9 1.437(2) yes
C1 C5 1.517(3) yes
C1 C2 1.513(4) yes
C2 H21 1.000 no
C2 N21 1.464(3) yes
C2 C3 1.537(3) yes
C3 H31 1.001 no
C3 C16 1.523(3) yes
C3 O4 1.419(3) yes
O4 C5 1.444(3) yes
C5 H51 1.001 no
C5 C6 1.491(4) yes
C6 H62 1.000 no
C6 H61 1.001 no
C6 O7 1.432(3) yes
O7 C8 1.408(3) yes
C8 H81 1.001 no
C8 C10 1.499(3) yes
C8 O9 1.421(3) yes
C10 C15 1.368(4) yes
C10 C11 1.396(4) yes
C11 H111 1.002 no
C11 C12 1.375(4) yes
C12 H121 1.001 no
C12 C13 1.361(6) yes
C13 H131 1.001 no
C13 C14 1.365(6) yes
C14 H141 1.001 no
C14 C15 1.392(4) yes
C15 H151 1.001 no
C16 H162 0.999 no
C16 H161 1.002 no
C16 C17 1.502(4) yes
C17 O20 1.186(3) yes
C17 O18 1.320(3) yes
O18 C19 1.453(3) yes
C19 H193 1.001 no
C19 H192 1.001 no
C19 H191 0.998 no
N21 N22 1.232(4) yes
N22 N23 1.133(4) yes

loop_
_cod_related_entry_id
_cod_related_entry_database
_cod_related_entry_code
1 ChemSpider 21174291
